data_7240700
loop_
_publ_author_name
'Al-Taie, Zahraa S.'
'Anetts, Simon R.'
'Christensen, Jeppe'
'Coles, Simon J.'
'Horton, Peter N.'
'Evans, Daniel M.'
'Jones, Leigh F.'
'de Kleijne, Frank F. J.'
'Ledbetter, Shaun M.'
'Mehdar, Yassin T. H.'
'Murphy, Patrick J.'
'Wilson, Jack A.'

_publ_section_title
;
 Proline derived guanidine catalysts forge extensive H-bonded
 architectures: a solution and solid state study
;
_journal_issue 38
_journal_name_full 'RSC Advances'
_journal_page_first 22397
_journal_page_last 22416
_journal_paper_doi 10.1039/C9RA07508A
_journal_volume 10
_journal_year 2020
_chemical_absolute_configuration syn
_chemical_formula_moiety 'C11 H15 N3 O'
_chemical_formula_sum 'C11 H15 N3 O'
_chemical_formula_weight 205.26
_space_group_crystal_system orthorhombic
_space_group_IT_number 20
_space_group_name_Hall 'C 2c 2'
_space_group_name_H-M_alt 'C 2 2 21'
_atom_sites_solution_hydrogens mixed
_audit_creation_method SHELXL-2014/7
_audit_update_record
;
2019-09-10 deposited with the CCDC.	2020-02-25 downloaded from the CCDC.
;
_cell_angle_alpha 90
_cell_angle_beta 90
_cell_angle_gamma 90
_cell_formula_units_Z 8
_cell_length_a 9.88050(10)
_cell_length_b 12.7554(2)
_cell_length_c 17.4319(2)
_cell_measurement_reflns_used 4519
_cell_measurement_temperature 100(2)
_cell_measurement_theta_max 69.6190
_cell_measurement_theta_min 5.6500
_cell_volume 2196.94(5)
_computing_cell_refinement 'CrysAlisPro 1.171.39.34b (Rigaku OD, 2017)'
_computing_data_collection 'CrysAlisPro 1.171.39.34b (Rigaku OD, 2017)'
_computing_data_reduction 'CrysAlisPro 1.171.39.34b (Rigaku OD, 2017)'
_computing_structure_refinement 'SHELXL-2014/7 (Sheldrick, 2014)'
_computing_structure_solution 'SHELXT-2014/7 (Sheldrick, 2014)'
_diffrn_ambient_temperature 100(2)
_diffrn_detector 'hybrid pixel detector'
_diffrn_detector_area_resol_mean 10
_diffrn_detector_dtime 0.000
_diffrn_detector_type 'Rigaku, HyPix 6000'
_diffrn_measured_fraction_theta_full 0.999
_diffrn_measured_fraction_theta_max 0.994
_diffrn_measurement_details
;
Data collection strategy using shutter-less operation of detector. 

List of Runs (angles in degrees, time in seconds):

  # Type    Start    End  Width  t~exp~   \w     \q     \k     \f   Frames
#--------------------------------------------------------------------------
  1  \w   -162.00-137.00   0.50    1.76    --  -90.00   0.00   0.00   50
  2  \w    -33.00  -7.00   0.50    1.76    --  -90.00   0.00   0.00   52
  3  \w    -55.00 -15.00   0.50    1.76    --  -90.00  37.00 -24.00   80
  4  \w   -112.00 -63.00   0.50    1.76    --  -90.00  37.00 -24.00   98
  5  \w   -177.00-152.00   0.50    1.76    --  -90.00  37.00 -24.00   50
  6  \w   -179.00-148.00   0.50    1.76    --  -90.00  43.00  90.00   62
  7  \w   -119.00 -90.00   0.50    1.76    --  -90.00  43.00  90.00   58
  8  \w    -66.00 -41.00   0.50    1.76    --  -90.00  43.00  90.00   50
  9  \w    -44.00 -18.00   0.50    1.76    --  -90.00  57.00 125.00   52
 10  \w   -179.00-107.00   0.50    1.76    --  -90.00  57.00 125.00  144
 11  \w   -139.00 -17.00   0.50    1.76    --  -90.00  57.00-150.00  244
 12  \w   -154.00  -1.00   0.50    1.76    --  -90.00  60.00-180.00  306
 13  \w     30.00  65.00   0.50    0.50    --    0.00  57.00 125.00   70
 14  \w    -88.00  12.00   0.50    0.50    --    0.00  57.00 125.00  200
 15  \w     35.00  61.00   0.50    1.76    --    5.00  37.00 -24.00   52
;
_diffrn_measurement_device 'four-circle diffractometer'
_diffrn_measurement_device_details 'Rigaku, AFC11 quarter \c goniometer'
_diffrn_measurement_method 'profile data from \w-scans'
_diffrn_measurement_specimen_support 'MiTeGen loops'
_diffrn_orient_matrix_type 'CrysAlisPro convention (1999,Acta A55,543-557)'
_diffrn_orient_matrix_UB_11 -0.1058856000
_diffrn_orient_matrix_UB_12 -0.0831146000
_diffrn_orient_matrix_UB_13 -0.0225389000
_diffrn_orient_matrix_UB_21 -0.0764603000
_diffrn_orient_matrix_UB_22 0.0825051000
_diffrn_orient_matrix_UB_23 -0.0476676000
_diffrn_orient_matrix_UB_31 0.0852585000
_diffrn_orient_matrix_UB_32 -0.0292788000
_diffrn_orient_matrix_UB_33 -0.0709424000
_diffrn_radiation_collimation 'Varimax focusing mirrors'
_diffrn_radiation_probe x-ray
_diffrn_radiation_type 'Cu K\a'
_diffrn_radiation_wavelength 1.54184
_diffrn_radiation_wavelength_determination fundamental
_diffrn_reflns_av_R_equivalents 0.0233
_diffrn_reflns_av_unetI/netI 0.0256
_diffrn_reflns_Laue_measured_fraction_full 0.999
_diffrn_reflns_Laue_measured_fraction_max 0.994
_diffrn_reflns_limit_h_max 11
_diffrn_reflns_limit_h_min -11
_diffrn_reflns_limit_k_max 15
_diffrn_reflns_limit_k_min -15
_diffrn_reflns_limit_l_max 20
_diffrn_reflns_limit_l_min -21
_diffrn_reflns_number 6642
_diffrn_reflns_point_group_measured_fraction_full 0.998
_diffrn_reflns_point_group_measured_fraction_max 0.987
_diffrn_reflns_theta_full 67.684
_diffrn_reflns_theta_max 69.739
_diffrn_reflns_theta_min 5.074
_diffrn_source 'Rotating anode'
_diffrn_source_current 30.0
_diffrn_source_power 1.2
_diffrn_source_target Cu
_diffrn_source_type 'Rigaku 007 HF'
_diffrn_source_voltage 40.0
_exptl_absorpt_coefficient_mu 0.663
_exptl_absorpt_correction_T_max 1.00000
_exptl_absorpt_correction_T_min 0.83306
_exptl_absorpt_correction_type multi-scan
_exptl_absorpt_process_details
;
CrysAlisPro 1.171.39.34b (Rigaku Oxford Diffraction, 2017)
Empirical absorption correction using spherical harmonics,
 implemented in SCALE3 ABSPACK scaling algorithm.
;
_exptl_crystal_colour colourless
_exptl_crystal_density_diffrn 1.241
_exptl_crystal_description block
_exptl_crystal_F_000 880
_exptl_crystal_size_max 0.080
_exptl_crystal_size_mid 0.050
_exptl_crystal_size_min 0.050
_refine_diff_density_max 0.440
_refine_diff_density_min -0.196
_refine_diff_density_rms 0.044
_refine_ls_abs_structure_details
;
 Flack x determined using 819 quotients [(I+)-(I-)]/[(I+)+(I-)]
 (Parsons, Flack and Wagner, Acta Cryst. B69 (2013) 249-259).
;
_refine_ls_abs_structure_Flack 0.03(11)
_refine_ls_extinction_method none
_refine_ls_goodness_of_fit_ref 1.069
_refine_ls_hydrogen_treatment mixed
_refine_ls_matrix_type full
_refine_ls_number_parameters 141
_refine_ls_number_reflns 2053
_refine_ls_number_restraints 0
_refine_ls_restrained_S_all 1.069
_refine_ls_R_factor_all 0.0430
_refine_ls_R_factor_gt 0.0415
_refine_ls_shift/su_max 0.000
_refine_ls_shift/su_mean 0.000
_refine_ls_structure_factor_coef Fsqd
_refine_ls_weighting_details 'w=1/[\s^2^(Fo^2^)+(0.0580P)^2^+1.7731P] where P=(Fo^2^+2Fc^2^)/3'
_refine_ls_weighting_scheme calc
_refine_ls_wR_factor_gt 0.1083
_refine_ls_wR_factor_ref 0.1094
_reflns_Friedel_coverage 0.743
_reflns_Friedel_fraction_full 0.998
_reflns_Friedel_fraction_max 0.978
_reflns_number_gt 1973
_reflns_number_total 2053
_reflns_threshold_expression 'I > 2\s(I)'
_cod_data_source_file c9ra07508a2.cif
_cod_data_source_block 2017NCS0802
_cod_depositor_comments 'Adding full bibliography for 7240683--7240703.cif.'
_cod_database_code 7240700
_shelx_space_group_comment
;
The symmetry employed for this shelxl refinement is uniquely defined
by the following loop, which should always be used as a source of
symmetry information in preference to the above space-group names.
They are only intended as comments.
;
_shelx_estimated_absorpt_t_min 0.949
_shelx_estimated_absorpt_t_max 0.968

loop_
_space_group_symop_operation_xyz
'x, y, z'
'-x, -y, z+1/2'
'-x, y, -z+1/2'
'x, -y, -z'
'x+1/2, y+1/2, z'
'-x+1/2, -y+1/2, z+1/2'
'-x+1/2, y+1/2, -z+1/2'
'x+1/2, -y+1/2, -z'

loop_
_atom_site_label
_atom_site_type_symbol
_atom_site_fract_x
_atom_site_fract_y
_atom_site_fract_z
_atom_site_U_iso_or_equiv
_atom_site_adp_type
_atom_site_occupancy
_atom_site_site_symmetry_order
_atom_site_calc_flag
_atom_site_refinement_flags_posn
_atom_site_refinement_flags_adp
_atom_site_refinement_flags_occupancy
_atom_site_disorder_assembly
_atom_site_disorder_group
O1 O 0.5688(2) 0.69763(16) 0.61938(12) 0.0334(5) Uani 1 1 d . . . . .
N2 N 0.3936(2) 0.62296(17) 0.55362(13) 0.0214(5) Uani 1 1 d . . . . .
N3 N 0.2662(2) 0.48243(17) 0.59543(11) 0.0236(5) Uani 1 1 d . . . . .
C7 C 0.3319(2) 0.56941(19) 0.61574(14) 0.0205(5) Uani 1 1 d . . . . .
C6 C 0.5053(3) 0.68475(19) 0.55936(15) 0.0249(6) Uani 1 1 d . . . . .
C8 C 0.3390(3) 0.6061(2) 0.69093(15) 0.0253(6) Uani 1 1 d . . . . .
H8 H 0.3877 0.6682 0.7031 0.030 Uiso 1 1 calc R U . . .
N1 N 0.4920(3) 0.6992(2) 0.41786(14) 0.0372(6) Uani 1 1 d . . . . .
C11 C 0.2027(3) 0.4288(2) 0.65135(15) 0.0288(6) Uani 1 1 d . . . . .
H11 H 0.1552 0.3667 0.6379 0.035 Uiso 1 1 calc R U . . .
C5 C 0.5468(3) 0.7430(2) 0.48756(17) 0.0285(6) Uani 1 1 d . . . . .
H5 H 0.6478 0.7444 0.4841 0.034 Uiso 1 1 calc R U . . .
C9 C 0.2732(3) 0.5498(2) 0.74704(16) 0.0289(6) Uani 1 1 d . . . . .
H9 H 0.2760 0.5728 0.7989 0.035 Uiso 1 1 calc R U . . .
C10 C 0.2030(3) 0.4596(2) 0.72776(15) 0.0304(6) Uani 1 1 d . . . . .
H10 H 0.1564 0.4201 0.7656 0.036 Uiso 1 1 calc R U . . .
C2 C 0.4689(3) 0.7860(3) 0.36433(17) 0.0389(8) Uani 1 1 d . . . . .
H2A H 0.4033 0.7663 0.3239 0.047 Uiso 1 1 calc R U . . .
H2B H 0.5544 0.8090 0.3400 0.047 Uiso 1 1 calc R U . . .
C4 C 0.4921(3) 0.8579(2) 0.49088(18) 0.0360(7) Uani 1 1 d . . . . .
H4A H 0.4337 0.8681 0.5364 0.043 Uiso 1 1 calc R U . . .
H4B H 0.5676 0.9088 0.4930 0.043 Uiso 1 1 calc R U . . .
C3 C 0.4111(3) 0.8712(3) 0.4174(2) 0.0417(8) Uani 1 1 d . . . . .
H3A H 0.4247 0.9419 0.3952 0.050 Uiso 1 1 calc R U . . .
H3B H 0.3133 0.8601 0.4267 0.050 Uiso 1 1 calc R U . . .
C1 C 0.5773(4) 0.6186(3) 0.3860(2) 0.0546(10) Uani 1 1 d . . . . .
H1A H 0.6663 0.6481 0.3739 0.082 Uiso 1 1 calc R U . . .
H1B H 0.5359 0.5911 0.3391 0.082 Uiso 1 1 calc R U . . .
H1C H 0.5877 0.5617 0.4234 0.082 Uiso 1 1 calc R U . . .
HN2 H 0.367(3) 0.609(3) 0.507(2) 0.035(9) Uiso 1 1 d . . . . .

loop_
_atom_site_aniso_label
_atom_site_aniso_U_11
_atom_site_aniso_U_22
_atom_site_aniso_U_33
_atom_site_aniso_U_23
_atom_site_aniso_U_13
_atom_site_aniso_U_12
O1 0.0329(11) 0.0331(10) 0.0343(11) 0.0082(9) -0.0124(9) -0.0113(9)
N2 0.0234(11) 0.0226(10) 0.0182(11) 0.0000(8) 0.0004(9) -0.0017(8)
N3 0.0279(11) 0.0243(10) 0.0185(10) 0.0018(8) -0.0025(9) -0.0051(9)
C7 0.0199(11) 0.0217(11) 0.0200(12) 0.0016(9) -0.0003(9) 0.0004(9)
C6 0.0259(13) 0.0213(12) 0.0276(13) 0.0042(10) -0.0050(11) -0.0008(11)
C8 0.0264(13) 0.0271(13) 0.0223(12) -0.0036(11) -0.0027(10) 0.0016(11)
N1 0.0418(14) 0.0412(13) 0.0285(12) -0.0041(11) 0.0031(11) -0.0119(13)
C11 0.0311(14) 0.0310(14) 0.0243(13) 0.0040(11) -0.0022(11) -0.0109(12)
C5 0.0247(13) 0.0300(14) 0.0308(16) 0.0044(12) -0.0007(11) -0.0026(11)
C9 0.0307(13) 0.0373(14) 0.0187(11) -0.0029(11) -0.0018(11) 0.0033(12)
C10 0.0289(14) 0.0406(16) 0.0216(12) 0.0067(11) 0.0011(10) -0.0013(12)
C2 0.0447(19) 0.0466(18) 0.0255(14) 0.0085(13) -0.0030(13) -0.0167(15)
C4 0.0418(16) 0.0315(15) 0.0347(15) 0.0052(12) -0.0031(15) -0.0044(13)
C3 0.0401(17) 0.0404(17) 0.0447(19) 0.0094(14) -0.0116(15) -0.0063(14)
C1 0.052(2) 0.0478(19) 0.065(2) -0.0100(19) 0.024(2) -0.0089(17)

loop_
_atom_type_symbol
_atom_type_description
_atom_type_scat_dispersion_real
_atom_type_scat_dispersion_imag
_atom_type_scat_source
C C 0.0181 0.0091 'International Tables Vol C Tables 4.2.6.8 and 6.1.1.4'
H H 0.0000 0.0000 'International Tables Vol C Tables 4.2.6.8 and 6.1.1.4'
N N 0.0311 0.0180 'International Tables Vol C Tables 4.2.6.8 and 6.1.1.4'
O O 0.0492 0.0322 'International Tables Vol C Tables 4.2.6.8 and 6.1.1.4'

loop_
_geom_angle_atom_site_label_1
_geom_angle_atom_site_label_2
_geom_angle_atom_site_label_3
_geom_angle
_geom_angle_site_symmetry_1
_geom_angle_site_symmetry_3
_geom_angle_publ_flag
C6 N2 C7 124.9(2) . . ?
C6 N2 HN2 115(2) . . ?
C7 N2 HN2 119(2) . . ?
C7 N3 C11 117.2(2) . . ?
N3 C7 C8 123.6(2) . . ?
N3 C7 N2 114.0(2) . . ?
C8 C7 N2 122.3(2) . . ?
O1 C6 N2 123.6(2) . . ?
O1 C6 C5 119.9(2) . . ?
N2 C6 C5 116.4(2) . . ?
C9 C8 C7 118.0(2) . . ?
C9 C8 H8 121.0 . . ?
C7 C8 H8 121.0 . . ?
C1 N1 C5 112.4(3) . . ?
C1 N1 C2 112.6(3) . . ?
C5 N1 C2 107.6(2) . . ?
N3 C11 C10 123.4(3) . . ?
N3 C11 H11 118.3 . . ?
C10 C11 H11 118.3 . . ?
N1 C5 C6 113.9(2) . . ?
N1 C5 C4 105.3(2) . . ?
C6 C5 C4 109.6(2) . . ?
N1 C5 H5 109.3 . . ?
C6 C5 H5 109.3 . . ?
C4 C5 H5 109.3 . . ?
C8 C9 C10 119.8(3) . . ?
C8 C9 H9 120.1 . . ?
C10 C9 H9 120.1 . . ?
C9 C10 C11 118.0(3) . . ?
C9 C10 H10 121.0 . . ?
C11 C10 H10 121.0 . . ?
N1 C2 C3 102.0(2) . . ?
N1 C2 H2A 111.4 . . ?
C3 C2 H2A 111.4 . . ?
N1 C2 H2B 111.4 . . ?
C3 C2 H2B 111.4 . . ?
H2A C2 H2B 109.2 . . ?
C3 C4 C5 104.8(3) . . ?
C3 C4 H4A 110.8 . . ?
C5 C4 H4A 110.8 . . ?
C3 C4 H4B 110.8 . . ?
C5 C4 H4B 110.8 . . ?
H4A C4 H4B 108.9 . . ?
C4 C3 C2 103.5(3) . . ?
C4 C3 H3A 111.1 . . ?
C2 C3 H3A 111.1 . . ?
C4 C3 H3B 111.1 . . ?
C2 C3 H3B 111.1 . . ?
H3A C3 H3B 109.0 . . ?
N1 C1 H1A 109.5 . . ?
N1 C1 H1B 109.5 . . ?
H1A C1 H1B 109.5 . . ?
N1 C1 H1C 109.5 . . ?
H1A C1 H1C 109.5 . . ?
H1B C1 H1C 109.5 . . ?

loop_
_geom_bond_atom_site_label_1
_geom_bond_atom_site_label_2
_geom_bond_distance
_geom_bond_site_symmetry_2
_geom_bond_publ_flag
O1 C6 1.231(3) . ?
N2 C6 1.359(4) . ?
N2 C7 1.418(3) . ?
N2 HN2 0.88(4) . ?
N3 C7 1.333(3) . ?
N3 C11 1.346(3) . ?
C7 C8 1.394(4) . ?
C6 C5 1.512(4) . ?
C8 C9 1.377(4) . ?
C8 H8 0.9500 . ?
N1 C1 1.441(4) . ?
N1 C5 1.443(4) . ?
N1 C2 1.465(4) . ?
C11 C10 1.389(4) . ?
C11 H11 0.9500 . ?
C5 C4 1.563(4) . ?
C5 H5 1.0000 . ?
C9 C10 1.385(4) . ?
C9 H9 0.9500 . ?
C10 H10 0.9500 . ?
C2 C3 1.537(5) . ?
C2 H2A 0.9900 . ?
C2 H2B 0.9900 . ?
C4 C3 1.520(4) . ?
C4 H4A 0.9900 . ?
C4 H4B 0.9900 . ?
C3 H3A 0.9900 . ?
C3 H3B 0.9900 . ?
C1 H1A 0.9800 . ?
C1 H1B 0.9800 . ?
C1 H1C 0.9800 . ?
